data_1569098
_journal_paper_doi 10.1039/D3DT00850A
_chemical_formula_moiety '2(C30 H56 N6 P S2 Si), 1[C4H10O]'
_chemical_formula_sum 'C64 H122 N12 O P2 S4 Si2'
_chemical_formula_weight 1322.09
_chemical_name_systematic MR-619
_space_group_crystal_system monoclinic
_space_group_IT_number 14
_space_group_name_Hall '-P 2ybc'
_space_group_name_H-M_alt 'P 1 21/c 1'
_atom_sites_solution_hydrogens geom
_audit_creation_date 2023-05-02
_audit_creation_method
;
Olex2 1.5
(compiled 2023.03.06 svn.rbb2c1857 for OlexSys, GUI svn.r6748)
;
_audit_update_record
;
2023-05-04 deposited with the CCDC.	2023-05-10 downloaded from the CCDC.
;
_cell_angle_alpha 90
_cell_angle_beta 95.215(2)
_cell_angle_gamma 90
_cell_formula_units_Z 4
_cell_length_a 24.8922(6)
_cell_length_b 14.1605(5)
_cell_length_c 22.8124(5)
_cell_measurement_reflns_used 22951
_cell_measurement_temperature 123
_cell_measurement_theta_max 28.28
_cell_measurement_theta_min 2.39
_cell_volume 8007.8(4)
_computing_cell_refinement
;
X-Area Recipe 1.37.0.0 (STOE, 2021)
;
_computing_data_collection
;
X-Area WinXpose 2.0.22.0 (STOE, 2016)
;
_computing_data_reduction
;
X-Area Integrate 2.5.1.0 (STOE, 2021)
X-Area LANA 2.6.2.0 (STOE, 2021)
;
_computing_molecular_graphics 'Olex2 1.5 (Dolomanov et al., 2009)'
_computing_publication_material 'Olex2 1.5 (Dolomanov et al., 2009)'
_computing_structure_refinement 'XL  (Sheldrick, 2008)'
_computing_structure_solution 'SHELXT 2014/5 (Sheldrick, 2014)'
_diffrn_ambient_temperature 123.00
_diffrn_detector_area_resol_mean 6.67
_diffrn_detector_type STOE
_diffrn_measured_fraction_theta_full 0.999
_diffrn_measured_fraction_theta_max 0.999
_diffrn_measurement_details
;
 343 frames, detector distance = 130 mm
;
_diffrn_measurement_device '2-circle goniometer'
_diffrn_measurement_device_type 'STOE IPDS-2T'
_diffrn_measurement_method 'rotation method'
_diffrn_radiation_type MoK\a
_diffrn_radiation_wavelength 0.71073
_diffrn_reflns_av_R_equivalents 0.1213
_diffrn_reflns_av_unetI/netI 0.0744
_diffrn_reflns_Laue_measured_fraction_full 0.999
_diffrn_reflns_Laue_measured_fraction_max 0.999
_diffrn_reflns_limit_h_max 29
_diffrn_reflns_limit_h_min -29
_diffrn_reflns_limit_k_max 16
_diffrn_reflns_limit_k_min -16
_diffrn_reflns_limit_l_max 27
_diffrn_reflns_limit_l_min -27
_diffrn_reflns_number 71478
_diffrn_reflns_point_group_measured_fraction_full 0.999
_diffrn_reflns_point_group_measured_fraction_max 0.999
_diffrn_reflns_theta_full 25.242
_diffrn_reflns_theta_max 25.249
_diffrn_reflns_theta_min 2.417
_exptl_absorpt_coefficient_mu 0.232
_exptl_absorpt_correction_T_max 0.7104
_exptl_absorpt_correction_T_min 0.4116
_exptl_absorpt_correction_type multi-scan
_exptl_absorpt_process_details
;
STOE X-Red32, absorption correction by Gaussian integration, analogous to
P. Coppens in: F. R. Ahmed (Editor), "Crystallographic Computing", Munksgaard,
Copenhagen (1970), 255 - 270. Afterwards scaling of reflection intensities was
performed within STOE LANA. J. Koziskova, F. Hahn, J. Richter, J. Kozisek, Acta
Chimica Slovaca, vol. 9, no. 2, 2016, pp. 136 - 140.
Finally a spherical absorption correction was done within STOE LANA.
;
_exptl_crystal_colour 'clear yellow'
_exptl_crystal_colour_lustre clear
_exptl_crystal_colour_primary yellow
_exptl_crystal_density_diffrn 1.097
_exptl_crystal_density_method 'not measured'
_exptl_crystal_description block
_exptl_crystal_F_000 2880
_exptl_crystal_size_max 0.18
_exptl_crystal_size_mid 0.12
_exptl_crystal_size_min 0.09
_exptl_crystal_size_rad 0.200
_refine_diff_density_max 0.771
_refine_diff_density_min -0.510
_refine_diff_density_rms 0.078
_refine_ls_extinction_method none
_refine_ls_goodness_of_fit_ref 1.040
_refine_ls_hydrogen_treatment constr
_refine_ls_matrix_type full
_refine_ls_number_parameters 806
_refine_ls_number_reflns 14465
_refine_ls_number_restraints 667
_refine_ls_restrained_S_all 1.046
_refine_ls_R_factor_all 0.1283
_refine_ls_R_factor_gt 0.0982
_refine_ls_shift/su_max 0.000
_refine_ls_shift/su_mean 0.000
_refine_ls_structure_factor_coef Fsqd
_refine_ls_weighting_details 'w=1/[\s^2^(Fo^2^)+(0.0970P)^2^+26.4594P] where P=(Fo^2^+2Fc^2^)/3'
_refine_ls_weighting_scheme calc
_refine_ls_wR_factor_gt 0.2541
_refine_ls_wR_factor_ref 0.2701
_reflns_Friedel_coverage 0.000
_reflns_number_gt 9901
_reflns_number_total 14465
_reflns_threshold_expression 'I > 2\s(I)'
_cod_data_source_file d3dt00850a2.cif
_cod_data_source_block 5b
_cod_database_code 1569098
_shelx_shelxl_version_number 2014/7
_shelx_space_group_comment
;
The symmetry employed for this shelxl refinement is uniquely defined
by the following loop, which should always be used as a source of
symmetry information in preference to the above space-group names.
They are only intended as comments.
;
_olex2_refinement_description
;
1. Fixed Uiso
 At 1.2 times of:
  All C(H,H) groups, All C(H,H,H,H) groups
 At 1.5 times of:
  All C(H,H,H) groups
2. Restrained distances
 C22T-C21T = C21A-C22A = C20A-C21A = C20A-C19A = C17A-C18T = C17A-C18A = C17A-
 C16A = C7-C6 = C6-C5 = C11-C10
 1.5 with sigma of 0.01
 C21T-C20A
 1.5 with sigma of 0.01
 C9-C8
 1.5 with sigma of 0.01
 C20A-C19A
 1.5 with sigma of 0.01
 C17A-C18A
 1.5 with sigma of 0.01
 C9S-C8
 1.5 with sigma of 0.01
 C19A-C20T = C20T-C21T
 1.5 with sigma of 0.01
 C10S-C9S = C10S-C11S
 1.5 with sigma of 0.001
3. Rigid body (RIGU) restrains
 All non-hydrogen atoms
 with sigma for 1-2 distances of 0.001 and sigma for 1-3 distances of 0.001
4. Others
 Sof(H19C)=Sof(H19D)=Sof(C20T)=Sof(H20C)=Sof(H20D)=Sof(C21T)=Sof(H21C)=
 Sof(H21D)=Sof(C22T)=Sof(H22D)=Sof(H22E)=Sof(H22F)=1-FVAR(1)
 Sof(H19A)=Sof(H19B)=Sof(C20A)=Sof(H20A)=Sof(H20B)=Sof(C21A)=Sof(H21A)=
 Sof(H21B)=Sof(C22A)=Sof(H22A)=Sof(H22B)=Sof(H22C)=FVAR(1)
 Sof(H17C)=Sof(H17D)=Sof(C18T)=Sof(H18D)=Sof(H18E)=Sof(H18F)=1-FVAR(2)
 Sof(H17A)=Sof(H17B)=Sof(C18A)=Sof(H18A)=Sof(H18B)=Sof(H18C)=FVAR(2)
 Sof(H8BE)=Sof(H8BF)=Sof(C9S)=Sof(H9SA)=Sof(H9SB)=Sof(C10S)=Sof(H10E)=
 Sof(H10F)=Sof(C11S)=Sof(H11G)=Sof(H11H)=Sof(H11I)=1-FVAR(3)
 Sof(H8AC)=Sof(H8AD)=Sof(C9)=Sof(H9A)=Sof(H9B)=Sof(C10)=Sof(H10C)=Sof(H10D)=
 Sof(C11)=Sof(H11D)=Sof(H11E)=Sof(H11F)=FVAR(3)
5.a Secondary CH2 refined with riding coordinates:
 C4(H4A,H4B), C5(H5A,H5B), C6(H6A,H6B), C8(H8AC,H8AD), C8(H8BE,H8BF), C9(H9A,
 H9B), C9S(H9SA,H9SB), C10(H10C,H10D), C10S(H10E,H10F), C15(H15C,H15D),
 C16(H16C,H16D), C17(H17E,H17F), C19(H19E,H19F), C20(H20E,H20F), C21(H21E,H21F),
  C23(H23C,H23D), C25(H25C,H25D), C27(H27C,H27D), C29(H29C,H29D), C4A(H4AA,
 H4AB), C5A(H5AA,H5AB), C6A(H6AA,H6AB), C8A(H8AA,H8AB), C9A(H9AA,H9AB),
 C10A(H10A,H10B), C15A(H15A,H15B), C16A(H16A,H16B), C17A(H17A,H17B), C17A(H17C,
 H17D), C19A(H19A,H19B), C19A(H19C,H19D), C20A(H20A,H20B), C20T(H20C,H20D),
 C21A(H21A,H21B), C21T(H21C,H21D), C23A(H23A,H23B), C25A(H25A,H25B), C27A(H27A,
 H27B), C29A(H29A,H29B)
5.b Idealised Me refined as rotating group:
 C7(H7A,H7B,H7C), C11(H11D,H11E,H11F), C11S(H11G,H11H,H11I), C18(H18G,H18H,
 H18I), C22(H22G,H22H,H22I), C24(H24D,H24E,H24F), C26(H26D,H26E,H26F), C28(H28D,
 H28E,H28F), C30(H30D,H30E,H30F), C7A(H7AA,H7AB,H7AC), C11A(H11A,H11B,H11C),
 C18A(H18A,H18B,H18C), C18T(H18D,H18E,H18F), C22A(H22A,H22B,H22C), C22T(H22D,
 H22E,H22F), C24A(H24A,H24B,H24C), C26A(H26A,H26B,H26C), C28A(H28A,H28B,H28C),
 C30A(H30A,H30B,H30C)
;
_smtbx_masks_void_probe_radius 1.2
_smtbx_masks_void_truncation_radius 1.2
_olex2_submission_special_instructions 'No special instructions were received'

loop_
_space_group_symop_operation_xyz
'x, y, z'
'-x, y+1/2, -z+1/2'
'-x, -y, -z'
'x, -y-1/2, z-1/2'

loop_
_atom_site_label
_atom_site_type_symbol
_atom_site_fract_x
_atom_site_fract_y
_atom_site_fract_z
_atom_site_U_iso_or_equiv
_atom_site_adp_type
_atom_site_occupancy
_atom_site_site_symmetry_order
_atom_site_calc_flag
_atom_site_refinement_flags_posn
_atom_site_refinement_flags_adp
_atom_site_refinement_flags_occupancy
_atom_site_disorder_assembly
_atom_site_disorder_group
S1 S 0.02989(7) 0.72663(15) 0.70888(8) 0.0755(5) Uani 1 1 d . U . . .
S2 S 0.16040(6) 0.28665(13) 0.38465(6) 0.0585(4) Uani 1 1 d . U . . .
P P 0.03809(5) 0.54321(11) 0.49730(5) 0.0420(3) Uani 1 1 d . U . . .
Si Si 0.11357(5) 0.39560(12) 0.61212(6) 0.0437(4) Uani 1 1 d . U . . .
N1 N 0.07121(18) 0.5618(4) 0.67128(19) 0.0553(10) Uani 1 1 d . U . . .
N2 N 0.03234(17) 0.6464(4) 0.60075(19) 0.0502(9) Uani 1 1 d . U . . .
N3 N 0.13934(16) 0.3235(3) 0.49826(18) 0.0452(9) Uani 1 1 d . U . . .
N4 N 0.09747(16) 0.4186(3) 0.43321(17) 0.0423(8) Uani 1 1 d . U . . .
N5 N 0.08689(16) 0.2951(4) 0.63911(18) 0.0480(9) Uani 1 1 d . U . . .
N6 N 0.17770(17) 0.4144(4) 0.64437(19) 0.0513(9) Uani 1 1 d . U . . .
C1 C 0.07632(19) 0.5100(4) 0.6193(2) 0.0447(9) Uani 1 1 d . U . . .
C2 C 0.0446(2) 0.6443(5) 0.6599(2) 0.0536(11) Uani 1 1 d . U . . .
C3 C 0.05202(19) 0.5648(4) 0.5762(2) 0.0435(9) Uani 1 1 d . U . . .
C4 C 0.0926(3) 0.5322(6) 0.7313(2) 0.0713(15) Uani 1 1 d . U . . .
H4A H 0.1074 0.5881 0.7532 0.086 Uiso 1 1 calc R U . . .
H4B H 0.1225 0.4868 0.7282 0.086 Uiso 1 1 calc R U . . .
C5 C 0.0498(4) 0.4865(8) 0.7657(3) 0.107(2) Uani 1 1 d D U . . .
H5A H 0.0320 0.4353 0.7415 0.128 Uiso 1 1 calc R U . . .
H5B H 0.0221 0.5342 0.7727 0.128 Uiso 1 1 calc R U . . .
C6 C 0.0728(5) 0.4449(8) 0.8256(3) 0.129(3) Uani 1 1 d D U . . .
H6A H 0.0445 0.4083 0.8433 0.155 Uiso 1 1 calc R U . . .
H6B H 0.1031 0.4017 0.8197 0.155 Uiso 1 1 calc R U . . .
C7 C 0.0919(8) 0.5228(9) 0.8657(5) 0.240(10) Uani 1 1 d D U . . .
H7A H 0.1263 0.5471 0.8541 0.360 Uiso 1 1 calc R U . . .
H7B H 0.0970 0.4992 0.9062 0.360 Uiso 1 1 calc R U . . .
H7C H 0.0651 0.5737 0.8632 0.360 Uiso 1 1 calc R U . . .
C8 C 0.0071(2) 0.7278(4) 0.5700(3) 0.0603(12) Uani 1 1 d D U . . .
H8AC H -0.0236 0.7493 0.5913 0.072 Uiso 0.688(9) 1 calc R U P A 1
H8AD H -0.0075 0.7081 0.5301 0.072 Uiso 0.688(9) 1 calc R U P A 1
H8BE H -0.0128 0.7648 0.5979 0.072 Uiso 0.312(9) 1 calc R U P A 2
H8BF H -0.0193 0.7053 0.5380 0.072 Uiso 0.312(9) 1 calc R U P A 2
C9 C 0.0449(5) 0.8083(8) 0.5648(6) 0.081(3) Uani 0.688(9) 1 d D U P A 1
H9A H 0.0616 0.8253 0.6045 0.098 Uiso 0.688(9) 1 calc R U P A 1
H9B H 0.0741 0.7886 0.5408 0.098 Uiso 0.688(9) 1 calc R U P A 1
C9S C 0.0483(8) 0.7917(16) 0.5440(7) 0.064(3) Uani 0.312(9) 1 d D U P A 2
H9SA H 0.0668 0.7523 0.5162 0.077 Uiso 0.312(9) 1 calc R U P A 2
H9SB H 0.0274 0.8396 0.5200 0.077 Uiso 0.312(9) 1 calc R U P A 2
C10 C 0.0177(5) 0.8911(8) 0.5380(5) 0.090(3) Uani 0.688(9) 1 d D U P A 1
H10C H -0.0126 0.9090 0.5610 0.108 Uiso 0.688(9) 1 calc R U P A 1
H10D H 0.0025 0.8749 0.4976 0.108 Uiso 0.688(9) 1 calc R U P A 1
C10S C 0.0916(7) 0.8442(12) 0.5807(7) 0.066(4) Uani 0.312(9) 1 d D U P A 2
H10E H 0.1211 0.8587 0.5558 0.079 Uiso 0.312(9) 1 calc R U P A 2
H10F H 0.1065 0.8020 0.6128 0.079 Uiso 0.312(9) 1 calc R U P A 2
C11 C 0.0550(6) 0.9738(10) 0.5352(9) 0.140(6) Uani 0.688(9) 1 d D U P A 1
H11D H 0.0702 0.9742 0.4970 0.209 Uiso 0.688(9) 1 calc R U P A 1
H11E H 0.0842 0.9688 0.5668 0.209 Uiso 0.688(9) 1 calc R U P A 1
H11F H 0.0349 1.0324 0.5398 0.209 Uiso 0.688(9) 1 calc R U P A 1
C11S C 0.0741(10) 0.9345(14) 0.6076(11) 0.095(8) Uani 0.312(9) 1 d D U P A 2
H11G H 0.0664 0.9819 0.5767 0.142 Uiso 0.312(9) 1 calc R U P A 2
H11H H 0.1029 0.9575 0.6362 0.142 Uiso 0.312(9) 1 calc R U P A 2
H11I H 0.0415 0.9231 0.6276 0.142 Uiso 0.312(9) 1 calc R U P A 2
C12 C 0.10949(18) 0.3858(4) 0.5296(2) 0.0409(9) Uani 1 1 d . U . . .
C13 C 0.13204(19) 0.3423(4) 0.4389(2) 0.0440(10) Uani 1 1 d . U . . .
C14 C 0.08401(18) 0.4449(4) 0.4890(2) 0.0403(9) Uani 1 1 d . U . . .
C15 C 0.1760(2) 0.2507(4) 0.5217(2) 0.0496(11) Uani 1 1 d . U . . .
H15C H 0.1864 0.2640 0.5638 0.060 Uiso 1 1 calc R U . . .
H15D H 0.2091 0.2530 0.5008 0.060 Uiso 1 1 calc R U . . .
C16 C 0.1526(3) 0.1528(5) 0.5161(3) 0.0705(15) Uani 1 1 d . U . . .
H16C H 0.1349 0.1444 0.4758 0.085 Uiso 1 1 calc R U . . .
H16D H 0.1246 0.1460 0.5440 0.085 Uiso 1 1 calc R U . . .
C17 C 0.1950(3) 0.0750(6) 0.5284(4) 0.091(2) Uani 1 1 d . U . . .
H17E H 0.1783 0.0130 0.5183 0.110 Uiso 1 1 calc R U . . .
H17F H 0.2246 0.0848 0.5028 0.110 Uiso 1 1 calc R U . . .
C18 C 0.2175(4) 0.0733(7) 0.5891(4) 0.106(3) Uani 1 1 d . U . . .
H18G H 0.2469 0.0272 0.5936 0.159 Uiso 1 1 calc R U . . .
H18H H 0.1893 0.0553 0.6143 0.159 Uiso 1 1 calc R U . . .
H18I H 0.2313 0.1360 0.6004 0.159 Uiso 1 1 calc R U . . .
C19 C 0.0803(2) 0.4631(4) 0.3766(2) 0.0489(11) Uani 1 1 d . U . . .
H19E H 0.0452 0.4950 0.3794 0.059 Uiso 1 1 calc R U . . .
H19F H 0.0751 0.4138 0.3459 0.059 Uiso 1 1 calc R U . . .
C20 C 0.1212(2) 0.5347(5) 0.3590(3) 0.0630(15) Uani 1 1 d . U . . .
H20E H 0.1238 0.5870 0.3879 0.076 Uiso 1 1 calc R U . . .
H20F H 0.1571 0.5042 0.3601 0.076 Uiso 1 1 calc R U . . .
C21 C 0.1067(3) 0.5746(6) 0.2983(3) 0.084(2) Uani 1 1 d . U . . .
H21E H 0.1034 0.5219 0.2697 0.101 Uiso 1 1 calc R U . . .
H21F H 0.0711 0.6059 0.2976 0.101 Uiso 1 1 calc R U . . .
C22 C 0.1470(3) 0.6442(8) 0.2792(5) 0.140(4) Uani 1 1 d . U . . .
H22G H 0.1352 0.6670 0.2395 0.209 Uiso 1 1 calc R U . . .
H22H H 0.1823 0.6135 0.2789 0.209 Uiso 1 1 calc R U . . .
H22I H 0.1499 0.6976 0.3066 0.209 Uiso 1 1 calc R U . . .
C23 C 0.0429(2) 0.2454(5) 0.6051(2) 0.0516(12) Uani 1 1 d . U . . .
H23C H 0.0504 0.1768 0.6074 0.062 Uiso 1 1 calc R U . . .
H23D H 0.0428 0.2644 0.5634 0.062 Uiso 1 1 calc R U . . .
C24 C -0.0129(2) 0.2622(5) 0.6243(3) 0.0610(16) Uani 1 1 d . U . . .
H24D H -0.0399 0.2363 0.5947 0.091 Uiso 1 1 calc R U . . .
H24E H -0.0188 0.3302 0.6284 0.091 Uiso 1 1 calc R U . . .
H24F H -0.0160 0.2311 0.6622 0.091 Uiso 1 1 calc R U . . .
C25 C 0.0933(2) 0.2703(5) 0.7020(2) 0.0589(13) Uani 1 1 d . U . . .
H25C H 0.0590 0.2832 0.7193 0.071 Uiso 1 1 calc R U . . .
H25D H 0.1214 0.3113 0.7222 0.071 Uiso 1 1 calc R U . . .
C26 C 0.1089(3) 0.1671(5) 0.7135(3) 0.0717(17) Uani 1 1 d . U . . .
H26D H 0.0796 0.1260 0.6972 0.108 Uiso 1 1 calc R U . . .
H26E H 0.1153 0.1564 0.7560 0.108 Uiso 1 1 calc R U . . .
H26F H 0.1418 0.1527 0.6947 0.108 Uiso 1 1 calc R U . . .
C27 C 0.2048(2) 0.5020(5) 0.6308(3) 0.0614(13) Uani 1 1 d . U . . .
H27C H 0.2328 0.5166 0.6631 0.074 Uiso 1 1 calc R U . . .
H27D H 0.1783 0.5542 0.6284 0.074 Uiso 1 1 calc R U . . .
C28 C 0.2315(2) 0.4965(6) 0.5720(3) 0.0720(18) Uani 1 1 d . U . . .
H28D H 0.2035 0.4932 0.5391 0.108 Uiso 1 1 calc R U . . .
H28E H 0.2543 0.4400 0.5721 0.108 Uiso 1 1 calc R U . . .
H28F H 0.2538 0.5528 0.5678 0.108 Uiso 1 1 calc R U . . .
C29 C 0.2142(2) 0.3401(5) 0.6694(2) 0.0548(12) Uani 1 1 d . U . . .
H29C H 0.2452 0.3347 0.6454 0.066 Uiso 1 1 calc R U . . .
H29D H 0.1949 0.2789 0.6672 0.066 Uiso 1 1 calc R U . . .
C30 C 0.2352(3) 0.3591(5) 0.7332(3) 0.0692(17) Uani 1 1 d . U . . .
H30D H 0.2551 0.4189 0.7356 0.104 Uiso 1 1 calc R U . . .
H30E H 0.2593 0.3076 0.7476 0.104 Uiso 1 1 calc R U . . .
H30F H 0.2048 0.3629 0.7575 0.104 Uiso 1 1 calc R U . . .
S1A S 0.33876(6) 0.25272(13) 0.58582(6) 0.0575(4) Uani 1 1 d . U . . .
S2A S 0.46975(7) 0.78747(14) 0.32137(7) 0.0675(5) Uani 1 1 d . U . . .
P1A P 0.46221(5) 0.54155(11) 0.50740(5) 0.0389(3) Uani 1 1 d . U . . .
Si1A Si 0.38687(5) 0.43074(12) 0.37612(6) 0.0412(3) Uani 1 1 d . U . . .
N1A N 0.35974(16) 0.3252(3) 0.47949(18) 0.0463(9) Uani 1 1 d . U . . .
N2A N 0.40204(16) 0.3974(3) 0.55411(17) 0.0434(8) Uani 1 1 d . U . . .
N3A N 0.42838(16) 0.6130(3) 0.33867(17) 0.0446(8) Uani 1 1 d . U . . .
N4A N 0.46806(16) 0.6751(3) 0.41813(18) 0.0447(8) Uani 1 1 d . U . . .
N5A N 0.32325(16) 0.4566(4) 0.34489(19) 0.0511(9) Uani 1 1 d . U . . .
N6A N 0.41511(17) 0.3424(4) 0.33899(18) 0.0479(9) Uani 1 1 d . U . . .
C1A C 0.38984(19) 0.3973(4) 0.4556(2) 0.0413(9) Uani 1 1 d . U . . .
C2A C 0.36714(19) 0.3259(4) 0.5398(2) 0.0433(10) Uani 1 1 d . U . . .
C3A C 0.41603(18) 0.4427(4) 0.5034(2) 0.0389(9) Uani 1 1 d . U . . .
C4A C 0.3242(2) 0.2591(5) 0.4469(2) 0.0554(12) Uani 1 1 d . U . . .
H4AA H 0.3092 0.2898 0.4100 0.066 Uiso 1 1 calc R U . . .
H4AB H 0.2936 0.2449 0.4703 0.066 Uiso 1 1 calc R U . . .
C5A C 0.3503(3) 0.1671(5) 0.4315(3) 0.0733(16) Uani 1 1 d . U . . .
H5AA H 0.3625 0.1334 0.4684 0.088 Uiso 1 1 calc R U . . .
H5AB H 0.3825 0.1810 0.4107 0.088 Uiso 1 1 calc R U . . .
C6A C 0.3132(4) 0.1029(6) 0.3934(4) 0.097(2) Uani 1 1 d . U . . .
H6AA H 0.2833 0.0822 0.4163 0.117 Uiso 1 1 calc R U . . .
H6AB H 0.2972 0.1392 0.3591 0.117 Uiso 1 1 calc R U . . .
C7A C 0.3407(5) 0.0170(8) 0.3716(5) 0.137(4) Uani 1 1 d . U . . .
H7AA H 0.3603 0.0342 0.3378 0.206 Uiso 1 1 calc R U . . .
H7AB H 0.3137 -0.0313 0.3597 0.206 Uiso 1 1 calc R U . . .
H7AC H 0.3662 -0.0080 0.4032 0.206 Uiso 1 1 calc R U . . .
C8A C 0.4173(2) 0.4265(4) 0.6152(2) 0.0451(11) Uani 1 1 d . U . . .
H8AA H 0.4536 0.4557 0.6178 0.054 Uiso 1 1 calc R U . . .
H8AB H 0.4193 0.3700 0.6409 0.054 Uiso 1 1 calc R U . . .
C9A C 0.3777(2) 0.4958(5) 0.6373(2) 0.0500(12) Uani 1 1 d . U . . .
H9AA H 0.3409 0.4691 0.6306 0.060 Uiso 1 1 calc R U . . .
H9AB H 0.3786 0.5547 0.6139 0.060 Uiso 1 1 calc R U . . .
C10A C 0.3890(2) 0.5200(5) 0.7022(2) 0.0579(14) Uani 1 1 d . U . . .
H10A H 0.3828 0.4632 0.7260 0.069 Uiso 1 1 calc R U . . .
H10B H 0.4274 0.5381 0.7102 0.069 Uiso 1 1 calc R U . . .
C11A C 0.3540(2) 0.5997(5) 0.7211(3) 0.0680(16) Uani 1 1 d . U . . .
H11A H 0.3564 0.6535 0.6945 0.102 Uiso 1 1 calc R U . . .
H11B H 0.3665 0.6188 0.7614 0.102 Uiso 1 1 calc R U . . .
H11C H 0.3165 0.5783 0.7198 0.102 Uiso 1 1 calc R U . . .
C12A C 0.42374(18) 0.5469(4) 0.3828(2) 0.0405(8) Uani 1 1 d . U . . .
C13A C 0.4554(2) 0.6914(4) 0.3592(2) 0.0459(10) Uani 1 1 d . U . . .
C14A C 0.44885(18) 0.5867(4) 0.4326(2) 0.0391(9) Uani 1 1 d . U . . .
C15A C 0.4081(2) 0.6022(5) 0.2767(2) 0.0548(12) Uani 1 1 d . U . . .
H15A H 0.3938 0.6636 0.2616 0.066 Uiso 1 1 calc R U . . .
H15B H 0.3780 0.5564 0.2737 0.066 Uiso 1 1 calc R U . . .
C16A C 0.4521(2) 0.5681(5) 0.2382(2) 0.0636(15) Uani 1 1 d D U . . .
H16A H 0.4827 0.6129 0.2420 0.076 Uiso 1 1 calc R U . . .
H16B H 0.4655 0.5056 0.2524 0.076 Uiso 1 1 calc R U . . .
C17A C 0.4309(3) 0.5603(6) 0.1742(2) 0.0764(18) Uani 1 1 d D U . . .
H17A H 0.4155 0.6226 0.1624 0.092 Uiso 0.470(12) 1 calc R U P B 1
H17B H 0.4626 0.5509 0.1515 0.092 Uiso 0.470(12) 1 calc R U P B 1
H17C H 0.3984 0.5196 0.1706 0.092 Uiso 0.530(12) 1 calc R U P B 2
H17D H 0.4203 0.6237 0.1589 0.092 Uiso 0.530(12) 1 calc R U P B 2
C18A C 0.3898(7) 0.4874(12) 0.1529(6) 0.094(6) Uani 0.470(12) 1 d D U P B 1
H18A H 0.4028 0.4246 0.1655 0.141 Uiso 0.470(12) 1 calc R U P B 1
H18B H 0.3842 0.4895 0.1099 0.141 Uiso 0.470(12) 1 calc R U P B 1
H18C H 0.3557 0.5005 0.1696 0.141 Uiso 0.470(12) 1 calc R U P B 1
C18T C 0.4722(5) 0.5199(11) 0.1384(6) 0.086(4) Uani 0.530(12) 1 d D U P B 2
H18D H 0.5029 0.5633 0.1387 0.129 Uiso 0.530(12) 1 calc R U P B 2
H18E H 0.4565 0.5107 0.0978 0.129 Uiso 0.530(12) 1 calc R U P B 2
H18F H 0.4845 0.4590 0.1550 0.129 Uiso 0.530(12) 1 calc R U P B 2
C19A C 0.4938(2) 0.7462(4) 0.4577(2) 0.0581(12) Uani 1 1 d D U . . .
H19A H 0.5134 0.7906 0.4338 0.070 Uiso 0.433(8) 1 calc R U P C 1
H19B H 0.5211 0.7139 0.4850 0.070 Uiso 0.433(8) 1 calc R U P C 1
H19C H 0.5251 0.7734 0.4397 0.070 Uiso 0.567(8) 1 calc R U P C 2
H19D H 0.5074 0.7157 0.4952 0.070 Uiso 0.567(8) 1 calc R U P C 2
C20A C 0.4580(4) 0.8034(10) 0.4941(7) 0.073(4) Uani 0.433(8) 1 d D U P C 1
H20A H 0.4506 0.7696 0.5305 0.087 Uiso 0.433(8) 1 calc R U P C 1
H20B H 0.4234 0.8194 0.4714 0.087 Uiso 0.433(8) 1 calc R U P C 1
C20T C 0.4560(4) 0.8227(9) 0.4699(6) 0.087(3) Uani 0.567(8) 1 d D U P C 2
H20C H 0.4564 0.8679 0.4368 0.104 Uiso 0.567(8) 1 calc R U P C 2
H20D H 0.4724 0.8560 0.5053 0.104 Uiso 0.567(8) 1 calc R U P C 2
C21A C 0.4925(6) 0.8910(8) 0.5076(6) 0.069(3) Uani 0.433(8) 1 d D U P C 1
H21A H 0.5166 0.8788 0.5437 0.082 Uiso 0.433(8) 1 calc R U P C 1
H21B H 0.5156 0.9004 0.4750 0.082 Uiso 0.433(8) 1 calc R U P C 1
C21T C 0.3983(4) 0.8076(17) 0.4795(11) 0.188(9) Uani 0.567(8) 1 d D U P C 2
H21C H 0.3984 0.7450 0.4988 0.226 Uiso 0.567(8) 1 calc R U P C 2
H21D H 0.3809 0.7973 0.4392 0.226 Uiso 0.567(8) 1 calc R U P C 2
C22A C 0.4622(6) 0.9809(10) 0.5160(6) 0.068(3) Uani 0.433(8) 1 d D U P C 1
H22A H 0.4873 1.0292 0.5328 0.102 Uiso 0.433(8) 1 calc R U P C 1
H22B H 0.4343 0.9696 0.5429 0.102 Uiso 0.433(8) 1 calc R U P C 1
H22C H 0.4453 1.0027 0.4780 0.102 Uiso 0.433(8) 1 calc R U P C 1
C22T C 0.3564(7) 0.8616(16) 0.5092(8) 0.148(7) Uani 0.567(8) 1 d D U P C 2
H22D H 0.3609 0.9294 0.5024 0.222 Uiso 0.567(8) 1 calc R U P C 2
H22E H 0.3607 0.8488 0.5516 0.222 Uiso 0.567(8) 1 calc R U P C 2
H22F H 0.3204 0.8418 0.4929 0.222 Uiso 0.567(8) 1 calc R U P C 2
C23A C 0.2955(2) 0.5377(5) 0.3671(3) 0.0611(13) Uani 1 1 d . U . . .
H23A H 0.2677 0.5592 0.3362 0.073 Uiso 1 1 calc R U . . .
H23B H 0.3218 0.5897 0.3745 0.073 Uiso 1 1 calc R U . . .
C24A C 0.2687(3) 0.5194(6) 0.4227(3) 0.0747(18) Uani 1 1 d . U . . .
H24A H 0.2456 0.4635 0.4174 0.112 Uiso 1 1 calc R U . . .
H24B H 0.2468 0.5742 0.4316 0.112 Uiso 1 1 calc R U . . .
H24C H 0.2964 0.5086 0.4554 0.112 Uiso 1 1 calc R U . . .
C25A C 0.2872(2) 0.3861(5) 0.3129(3) 0.0613(13) Uani 1 1 d . U . . .
H25A H 0.2562 0.3731 0.3360 0.074 Uiso 1 1 calc R U . . .
H25B H 0.3073 0.3263 0.3094 0.074 Uiso 1 1 calc R U . . .
C26A C 0.2663(3) 0.4202(6) 0.2516(3) 0.081(2) Uani 1 1 d . U . . .
H26A H 0.2966 0.4272 0.2273 0.122 Uiso 1 1 calc R U . . .
H26B H 0.2482 0.4812 0.2546 0.122 Uiso 1 1 calc R U . . .
H26C H 0.2407 0.3740 0.2333 0.122 Uiso 1 1 calc R U . . .
C27A C 0.4606(2) 0.2858(5) 0.3664(2) 0.0522(12) Uani 1 1 d . U . . .
H27A H 0.4538 0.2185 0.3567 0.063 Uiso 1 1 calc R U . . .
H27B H 0.4614 0.2923 0.4097 0.063 Uiso 1 1 calc R U . . .
C28A C 0.5153(2) 0.3119(5) 0.3483(3) 0.0633(16) Uani 1 1 d . U . . .
H28A H 0.5154 0.3049 0.3055 0.095 Uiso 1 1 calc R U . . .
H28B H 0.5427 0.2703 0.3681 0.095 Uiso 1 1 calc R U . . .
H28C H 0.5234 0.3776 0.3593 0.095 Uiso 1 1 calc R U . . .
C29A C 0.4078(2) 0.3299(5) 0.2745(2) 0.0612(13) Uani 1 1 d . U . . .
H29A H 0.4417 0.3481 0.2578 0.073 Uiso 1 1 calc R U . . .
H29B H 0.3792 0.3736 0.2581 0.073 Uiso 1 1 calc R U . . .
C30A C 0.3932(3) 0.2324(5) 0.2549(3) 0.0753(18) Uani 1 1 d . U . . .
H30A H 0.3830 0.2323 0.2124 0.113 Uiso 1 1 calc R U . . .
H30B H 0.3628 0.2101 0.2756 0.113 Uiso 1 1 calc R U . . .
H30C H 0.4243 0.1905 0.2639 0.113 Uiso 1 1 calc R U . . .

loop_
_atom_site_aniso_label
_atom_site_aniso_U_11
_atom_site_aniso_U_22
_atom_site_aniso_U_33
_atom_site_aniso_U_23
_atom_site_aniso_U_13
_atom_site_aniso_U_12
S1 0.0660(11) 0.1073(14) 0.0543(9) -0.0353(9) 0.0109(8) 0.0012(10)
S2 0.0445(8) 0.0890(11) 0.0442(8) -0.0095(7) 0.0163(6) 0.0104(8)
P 0.0270(6) 0.0695(9) 0.0296(6) -0.0043(6) 0.0036(5) 0.0024(6)
Si 0.0267(7) 0.0737(9) 0.0310(6) 0.0008(6) 0.0033(5) -0.0011(6)
N1 0.044(2) 0.0874(18) 0.0346(13) -0.0138(11) 0.0040(12) 0.0004(16)
N2 0.0339(19) 0.0772(17) 0.0397(13) -0.0153(11) 0.0048(12) -0.0005(13)
N3 0.0284(17) 0.0719(18) 0.0361(13) -0.0018(11) 0.0077(11) 0.0014(14)
N4 0.0282(17) 0.0683(18) 0.0312(12) -0.0035(11) 0.0067(10) 0.0000(14)
N5 0.0315(16) 0.0775(18) 0.0355(15) 0.0025(13) 0.0056(12) -0.0027(13)
N6 0.0300(14) 0.081(2) 0.0423(18) 0.0047(15) -0.0026(12) -0.0044(12)
C1 0.0275(19) 0.0752(16) 0.0316(13) -0.0058(11) 0.0037(11) -0.0036(14)
C2 0.036(2) 0.0849(19) 0.0404(14) -0.0152(12) 0.0048(13) -0.0028(17)
C3 0.026(2) 0.0724(17) 0.0318(12) -0.0077(11) 0.0041(11) -0.0036(15)
C4 0.072(3) 0.105(4) 0.0356(17) -0.0110(17) 0.0010(16) 0.011(3)
C5 0.100(4) 0.165(6) 0.056(3) 0.007(3) 0.016(3) -0.013(4)
C6 0.147(7) 0.179(6) 0.061(3) 0.013(3) 0.007(3) -0.014(5)
C7 0.41(2) 0.184(8) 0.104(5) 0.013(5) -0.098(10) -0.024(9)
C8 0.050(2) 0.080(2) 0.051(2) -0.0113(17) 0.0031(19) 0.0045(16)
C9 0.069(4) 0.086(3) 0.091(7) -0.009(3) 0.015(4) -0.007(3)
C9S 0.060(5) 0.088(4) 0.043(5) -0.012(4) -0.002(4) -0.008(4)
C10 0.090(5) 0.089(3) 0.093(7) -0.003(3) 0.022(5) 0.003(3)
C10S 0.068(5) 0.099(7) 0.030(7) -0.009(6) 0.002(5) -0.019(5)
C11 0.113(8) 0.104(4) 0.202(16) 0.019(6) 0.016(8) -0.015(4)
C11S 0.081(10) 0.114(8) 0.089(15) -0.040(11) 0.006(10) -0.017(8)
C12 0.0224(17) 0.0679(18) 0.0327(11) -0.0015(10) 0.0053(10) -0.0027(14)
C13 0.0268(19) 0.071(2) 0.0357(13) -0.0030(11) 0.0079(11) 0.0009(16)
C14 0.0237(18) 0.0666(18) 0.0312(13) -0.0035(11) 0.0062(11) -0.0019(15)
C15 0.033(2) 0.079(2) 0.038(2) 0.0034(16) 0.0100(16) 0.0069(16)
C16 0.049(3) 0.077(2) 0.086(4) 0.003(2) 0.010(2) 0.0026(18)
C17 0.063(4) 0.087(3) 0.124(5) 0.010(3) 0.006(3) 0.014(3)
C18 0.086(5) 0.103(6) 0.127(5) 0.015(3) -0.006(4) 0.008(4)
C19 0.038(2) 0.079(3) 0.0317(16) -0.0005(16) 0.0097(14) 0.0093(18)
C20 0.042(2) 0.085(3) 0.063(3) 0.019(2) 0.013(2) 0.007(2)
C21 0.057(3) 0.130(5) 0.069(3) 0.040(3) 0.025(2) 0.027(3)
C22 0.068(4) 0.194(7) 0.158(7) 0.107(6) 0.014(4) 0.007(5)
C23 0.0335(18) 0.079(3) 0.043(2) 0.0035(19) 0.0031(15) -0.0049(17)
C24 0.0349(19) 0.093(5) 0.056(3) 0.007(3) 0.0074(18) -0.003(2)
C25 0.045(3) 0.093(3) 0.0390(18) 0.0098(16) 0.0037(16) -0.008(2)
C26 0.063(4) 0.095(3) 0.056(3) 0.016(2) -0.001(3) -0.003(3)
C27 0.035(2) 0.087(2) 0.061(3) 0.0137(19) -0.0043(19) -0.0094(18)
C28 0.041(3) 0.112(5) 0.062(3) 0.014(3) 0.001(2) -0.015(3)
C29 0.031(2) 0.083(3) 0.050(2) 0.0090(19) -0.0038(17) -0.0048(17)
C30 0.053(3) 0.097(5) 0.054(2) 0.006(2) -0.014(2) 0.002(3)
S1A 0.0460(8) 0.0826(11) 0.0452(8) 0.0089(7) 0.0116(6) -0.0151(7)
S2A 0.0589(10) 0.0881(11) 0.0554(9) 0.0268(8) 0.0049(7) -0.0042(8)
P1A 0.0268(6) 0.0626(8) 0.0275(6) 0.0009(5) 0.0042(5) -0.0004(6)
Si1A 0.0249(6) 0.0715(9) 0.0274(6) -0.0017(6) 0.0035(5) -0.0008(6)
N1A 0.0338(18) 0.0718(18) 0.0339(13) -0.0006(11) 0.0072(11) -0.0076(15)
N2A 0.0318(17) 0.0689(18) 0.0303(12) 0.0012(10) 0.0063(10) -0.0046(14)
N3A 0.0289(18) 0.0744(16) 0.0311(12) 0.0068(10) 0.0066(11) 0.0042(13)
N4A 0.0309(18) 0.0676(15) 0.0357(13) 0.0079(10) 0.0038(11) 0.0001(13)
N5A 0.0286(13) 0.079(2) 0.0446(18) -0.0029(15) -0.0017(12) 0.0021(12)
N6A 0.0337(16) 0.0760(19) 0.0342(15) -0.0049(13) 0.0047(12) 0.0013(14)
C1A 0.0272(18) 0.0663(18) 0.0309(11) -0.0015(10) 0.0058(10) -0.0014(15)
C2A 0.029(2) 0.0671(19) 0.0342(13) 0.0000(11) 0.0077(11) -0.0027(16)
C3A 0.0243(18) 0.0628(17) 0.0301(13) 0.0003(11) 0.0056(11) 0.0013(15)
C4A 0.045(2) 0.083(2) 0.039(2) -0.0055(18) 0.0073(17) -0.0183(18)
C5A 0.069(3) 0.085(3) 0.069(4) -0.013(2) 0.019(3) -0.012(2)
C6A 0.107(4) 0.103(4) 0.083(4) -0.024(3) 0.014(3) -0.033(3)
C7A 0.152(7) 0.122(4) 0.139(8) -0.049(5) 0.023(6) -0.015(4)
C8A 0.032(2) 0.074(3) 0.0298(15) 0.0002(14) 0.0060(13) -0.0073(18)
C9A 0.034(2) 0.080(3) 0.0373(19) -0.0044(18) 0.0074(16) -0.004(2)
C10A 0.048(3) 0.091(3) 0.036(2) -0.0070(19) 0.0097(17) -0.007(2)
C11A 0.048(3) 0.100(4) 0.057(3) -0.019(3) 0.013(2) -0.006(3)
C12A 0.0240(18) 0.0694(15) 0.0289(13) 0.0020(10) 0.0061(11) 0.0036(13)
C13A 0.029(2) 0.0735(16) 0.0354(14) 0.0084(11) 0.0050(12) 0.0046(14)
C14A 0.0249(19) 0.0641(16) 0.0288(12) 0.0029(10) 0.0058(11) 0.0041(13)
C15A 0.047(2) 0.086(3) 0.0310(14) 0.0070(14) 0.0038(13) -0.001(2)
C16A 0.058(3) 0.094(4) 0.0409(19) -0.001(2) 0.0162(18) -0.003(3)
C17A 0.085(4) 0.106(5) 0.039(2) -0.003(2) 0.0144(19) -0.012(3)
C18A 0.113(10) 0.124(10) 0.045(5) 0.006(5) 0.002(5) -0.035(9)
C18T 0.103(6) 0.107(10) 0.052(4) -0.003(4) 0.031(4) -0.008(6)
C19A 0.060(2) 0.067(2) 0.045(2) 0.0075(17) -0.0111(18) -0.0011(17)
C20A 0.077(5) 0.079(4) 0.062(7) -0.004(4) -0.001(5) 0.003(4)
C20T 0.083(4) 0.104(4) 0.065(7) -0.025(5) -0.042(4) 0.035(3)
C21A 0.082(6) 0.076(4) 0.046(6) 0.000(4) -0.002(4) 0.000(3)
C21T 0.094(4) 0.205(11) 0.27(2) -0.101(12) 0.019(6) 0.010(4)
C22A 0.087(8) 0.076(4) 0.039(7) 0.003(4) 0.002(6) 0.001(4)
C22T 0.108(6) 0.199(16) 0.132(12) -0.011(12) -0.011(7) 0.068(7)
C23A 0.035(2) 0.089(3) 0.057(3) -0.014(2) -0.0064(18) 0.0088(18)
C24A 0.049(3) 0.111(5) 0.064(3) -0.007(3) 0.006(2) 0.017(3)
C25A 0.035(2) 0.089(3) 0.059(2) -0.013(2) -0.0061(18) 0.0012(19)
C26A 0.062(4) 0.111(5) 0.066(3) -0.004(3) -0.020(2) -0.007(4)
C27A 0.0369(18) 0.078(3) 0.041(2) -0.0077(19) 0.0004(15) 0.0046(17)
C28A 0.038(2) 0.096(4) 0.056(3) -0.017(3) 0.0078(19) 0.001(2)
C29A 0.051(3) 0.097(3) 0.0356(17) -0.0111(16) 0.0016(15) 0.016(2)
C30A 0.071(4) 0.102(3) 0.051(3) -0.020(2) -0.006(3) 0.011(3)

loop_
_atom_type_symbol
_atom_type_description
_atom_type_scat_dispersion_real
_atom_type_scat_dispersion_imag
_atom_type_scat_source
C C 0.0033 0.0016 'International Tables Vol C Tables 4.2.6.8 and 6.1.1.4'
H H 0.0000 0.0000 'International Tables Vol C Tables 4.2.6.8 and 6.1.1.4'
N N 0.0061 0.0033 'International Tables Vol C Tables 4.2.6.8 and 6.1.1.4'
O O 0.0106 0.0060 'International Tables Vol C Tables 4.2.6.8 and 6.1.1.4'
P P 0.1023 0.0942 'International Tables Vol C Tables 4.2.6.8 and 6.1.1.4'
S S 0.1246 0.1234 'International Tables Vol C Tables 4.2.6.8 and 6.1.1.4'
Si Si 0.0817 0.0704 'International Tables Vol C Tables 4.2.6.8 and 6.1.1.4'

loop_
_exptl_crystal_face_index_h
_exptl_crystal_face_index_k
_exptl_crystal_face_index_l
_exptl_crystal_face_perp_dist
30 0 -2 1.5056
28 30 -1 0.7100
-1 2 -30 0.3141
-2 -2 30 0.2712
-30 -1 2 1.4541
-5 -5 -30 0.4059
-1 -30 -3 0.9171

loop_
_geom_angle_atom_site_label_1
_geom_angle_atom_site_label_2
_geom_angle_atom_site_label_3
_geom_angle
_geom_angle_site_symmetry_1
_geom_angle_site_symmetry_3
_geom_angle_publ_flag
C3 P P 96.97(18) . 3_566 ?
C14 P P 97.39(18) . 3_566 ?
C14 P C3 99.5(2) . . ?
N5 Si N6 110.6(2) . . ?
N5 Si C1 118.3(2) . . ?
N5 Si C12 108.2(2) . . ?
N6 Si C1 106.0(2) . . ?
N6 Si C12 113.8(2) . . ?
C1 Si C12 99.7(2) . . ?
C1 N1 C4 125.1(5) . . ?
C2 N1 C1 111.6(5) . . ?
C2 N1 C4 123.2(5) . . ?
C2 N2 C3 109.1(5) . . ?
C2 N2 C8 122.8(5) . . ?
C3 N2 C8 127.8(4) . . ?
C12 N3 C15 127.6(4) . . ?
C13 N3 C12 110.7(4) . . ?
C13 N3 C15 121.6(4) . . ?
C13 N4 C14 108.8(4) . . ?
C13 N4 C19 123.3(4) . . ?
C14 N4 C19 127.8(4) . . ?
C23 N5 Si 120.4(4) . . ?
C23 N5 C25 114.3(4) . . ?
C25 N5 Si 122.6(4) . . ?
C27 N6 Si 118.1(4) . . ?
C27 N6 C29 114.1(4) . . ?
C29 N6 Si 125.0(4) . . ?
N1 C1 Si 127.2(4) . . ?
C3 C1 Si 128.4(4) . . ?
C3 C1 N1 104.1(5) . . ?
N1 C2 S1 127.1(4) . . ?
N1 C2 N2 105.7(5) . . ?
N2 C2 S1 127.2(5) . . ?
N2 C3 P 119.5(4) . . ?
C1 C3 P 130.8(4) . . ?
C1 C3 N2 109.5(4) . . ?
N1 C4 H4A 109.0 . . ?
N1 C4 H4B 109.0 . . ?
N1 C4 C5 112.8(6) . . ?
H4A C4 H4B 107.8 . . ?
C5 C4 H4A 109.0 . . ?
C5 C4 H4B 109.0 . . ?
C4 C5 H5A 108.9 . . ?
C4 C5 H5B 108.9 . . ?
C4 C5 C6 113.4(7) . . ?
H5A C5 H5B 107.7 . . ?
C6 C5 H5A 108.9 . . ?
C6 C5 H5B 108.9 . . ?
C5 C6 H6A 109.8 . . ?
C5 C6 H6B 109.8 . . ?
H6A C6 H6B 108.2 . . ?
C7 C6 C5 109.4(9) . . ?
C7 C6 H6A 109.8 . . ?
C7 C6 H6B 109.8 . . ?
C6 C7 H7A 109.5 . . ?
C6 C7 H7B 109.5 . . ?
C6 C7 H7C 109.5 . . ?
H7A C7 H7B 109.5 . . ?
H7A C7 H7C 109.5 . . ?
H7B C7 H7C 109.5 . . ?
N2 C8 H8AC 108.9 . . ?
N2 C8 H8AD 108.9 . . ?
N2 C8 H8BE 109.1 . . ?
N2 C8 H8BF 109.1 . . ?
N2 C8 C9 113.3(7) . . ?
N2 C8 C9S 112.3(11) . . ?
H8AC C8 H8AD 107.7 . . ?
H8BE C8 H8BF 107.9 . . ?
C9 C8 H8AC 108.9 . . ?
C9 C8 H8AD 108.9 . . ?
C9S C8 H8BE 109.1 . . ?
C9S C8 H8BF 109.1 . . ?
C8 C9 H9A 109.2 . . ?
C8 C9 H9B 109.2 . . ?
H9A C9 H9B 107.9 . . ?
C10 C9 C8 112.1(9) . . ?
C10 C9 H9A 109.2 . . ?
C10 C9 H9B 109.2 . . ?
C8 C9S H9SA 106.5 . . ?
C8 C9S H9SB 106.5 . . ?
H9SA C9S H9SB 106.5 . . ?
C10S C9S C8 123.4(13) . . ?
C10S C9S H9SA 106.5 . . ?
C10S C9S H9SB 106.5 . . ?
C9 C10 H10C 109.1 . . ?
C9 C10 H10D 109.1 . . ?
C9 C10 C11 112.3(11) . . ?
H10C C10 H10D 107.9 . . ?
C11 C10 H10C 109.1 . . ?
C11 C10 H10D 109.1 . . ?
C9S C10S H10E 108.4 . . ?
C9S C10S H10F 108.4 . . ?
C9S C10S C11S 115.5(18) . . ?
H10E C10S H10F 107.5 . . ?
C11S C10S H10E 108.4 . . ?
C11S C10S H10F 108.4 . . ?
C10 C11 H11D 109.5 . . ?
C10 C11 H11E 109.5 . . ?
C10 C11 H11F 109.5 . . ?
H11D C11 H11E 109.5 . . ?
H11D C11 H11F 109.5 . . ?
H11E C11 H11F 109.5 . . ?
C10S C11S H11G 109.5 . . ?
C10S C11S H11H 109.5 . . ?
C10S C11S H11I 109.5 . . ?
H11G C11S H11H 109.5 . . ?
H11G C11S H11I 109.5 . . ?
H11H C11S H11I 109.5 . . ?
N3 C12 Si 125.3(4) . . ?
C14 C12 Si 128.0(4) . . ?
C14 C12 N3 106.1(4) . . ?
N3 C13 S2 127.5(4) . . ?
N3 C13 N4 105.6(4) . . ?
N4 C13 S2 126.8(4) . . ?
N4 C14 P 120.2(4) . . ?
C12 C14 P 131.1(4) . . ?
C12 C14 N4 108.7(4) . . ?
N3 C15 H15C 108.9 . . ?
N3 C15 H15D 108.9 . . ?
N3 C15 C16 113.6(5) . . ?
H15C C15 H15D 107.7 . . ?
C16 C15 H15C 108.9 . . ?
C16 C15 H15D 108.9 . . ?
C15 C16 H16C 109.0 . . ?
C15 C16 H16D 109.0 . . ?
C15 C16 C17 113.1(6) . . ?
H16C C16 H16D 107.8 . . ?
C17 C16 H16C 109.0 . . ?
C17 C16 H16D 109.0 . . ?
C16 C17 H17E 109.0 . . ?
C16 C17 H17F 109.0 . . ?
H17E C17 H17F 107.8 . . ?
C18 C17 C16 112.8(7) . . ?
C18 C17 H17E 109.0 . . ?
C18 C17 H17F 109.0 . . ?
C17 C18 H18G 109.5 . . ?
C17 C18 H18H 109.5 . . ?
C17 C18 H18I 109.5 . . ?
H18G C18 H18H 109.5 . . ?
H18G C18 H18I 109.5 . . ?
H18H C18 H18I 109.5 . . ?
N4 C19 H19E 109.2 . . ?
N4 C19 H19F 109.2 . . ?
N4 C19 C20 111.8(4) . . ?
H19E C19 H19F 107.9 . . ?
C20 C19 H19E 109.2 . . ?
C20 C19 H19F 109.2 . . ?
C19 C20 H20E 109.1 . . ?
C19 C20 H20F 109.1 . . ?
H20E C20 H20F 107.8 . . ?
C21 C20 C19 112.6(5) . . ?
C21 C20 H20E 109.1 . . ?
C21 C20 H20F 109.1 . . ?
C20 C21 H21E 108.8 . . ?
C20 C21 H21F 108.8 . . ?
H21E C21 H21F 107.7 . . ?
C22 C21 C20 113.8(7) . . ?
C22 C21 H21E 108.8 . . ?
C22 C21 H21F 108.8 . . ?
C21 C22 H22G 109.5 . . ?
C21 C22 H22H 109.5 . . ?
C21 C22 H22I 109.5 . . ?
H22G C22 H22H 109.5 . . ?
H22G C22 H22I 109.5 . . ?
H22H C22 H22I 109.5 . . ?
N5 C23 H23C 108.3 . . ?
N5 C23 H23D 108.3 . . ?
N5 C23 C24 115.7(5) . . ?
H23C C23 H23D 107.4 . . ?
C24 C23 H23C 108.3 . . ?
C24 C23 H23D 108.3 . . ?
C23 C24 H24D 109.5 . . ?
C23 C24 H24E 109.5 . . ?
C23 C24 H24F 109.5 . . ?
H24D C24 H24E 109.5 . . ?
H24D C24 H24F 109.5 . . ?
H24E C24 H24F 109.5 . . ?
N5 C25 H25C 108.9 . . ?
N5 C25 H25D 108.9 . . ?
N5 C25 C26 113.5(5) . . ?
H25C C25 H25D 107.7 . . ?
C26 C25 H25C 108.9 . . ?
C26 C25 H25D 108.9 . . ?
C25 C26 H26D 109.5 . . ?
C25 C26 H26E 109.5 . . ?
C25 C26 H26F 109.5 . . ?
H26D C26 H26E 109.5 . . ?
H26D C26 H26F 109.5 . . ?
H26E C26 H26F 109.5 . . ?
N6 C27 H27C 109.1 . . ?
N6 C27 H27D 109.1 . . ?
N6 C27 C28 112.6(6) . . ?
H27C C27 H27D 107.8 . . ?
C28 C27 H27C 109.1 . . ?
C28 C27 H27D 109.1 . . ?
C27 C28 H28D 109.5 . . ?
C27 C28 H28E 109.5 . . ?
C27 C28 H28F 109.5 . . ?
H28D C28 H28E 109.5 . . ?
H28D C28 H28F 109.5 . . ?
H28E C28 H28F 109.5 . . ?
N6 C29 H29C 109.0 . . ?
N6 C29 H29D 109.0 . . ?
N6 C29 C30 113.0(5) . . ?
H29C C29 H29D 107.8 . . ?
C30 C29 H29C 109.0 . . ?
C30 C29 H29D 109.0 . . ?
C29 C30 H30D 109.5 . . ?
C29 C30 H30E 109.5 . . ?
C29 C30 H30F 109.5 . . ?
H30D C30 H30E 109.5 . . ?
H30D C30 H30F 109.5 . . ?
H30E C30 H30F 109.5 . . ?
C3A P1A P1A 97.04(18) . 3_666 ?
C3A P1A C14A 99.4(2) . . ?
C14A P1A P1A 97.22(16) . 3_666 ?
N5A Si1A C1A 114.2(2) . . ?
N5A Si1A C12A 105.8(2) . . ?
N6A Si1A N5A 111.0(2) . . ?
N6A Si1A C1A 108.4(2) . . ?
N6A Si1A C12A 117.6(2) . . ?
C1A Si1A C12A 99.6(2) . . ?
C1A N1A C4A 126.4(4) . . ?
C2A N1A C1A 110.8(4) . . ?
C2A N1A C4A 122.8(4) . . ?
C2A N2A C3A 110.2(4) . . ?
C2A N2A C8A 122.9(4) . . ?
C3A N2A C8A 126.6(4) . . ?
C12A N3A C15A 125.9(5) . . ?
C13A N3A C12A 111.8(4) . . ?
C13A N3A C15A 122.3(5) . . ?
C13A N4A C14A 109.3(4) . . ?
C13A N4A C19A 122.5(5) . . ?
C14A N4A C19A 127.9(4) . . ?
C23A N5A Si1A 118.3(4) . . ?
C23A N5A C25A 114.6(4) . . ?
C25A N5A Si1A 123.5(4) . . ?
C27A N6A Si1A 121.6(3) . . ?
C29A N6A Si1A 124.5(4) . . ?
C29A N6A C27A 112.1(4) . . ?
N1A C1A Si1A 125.8(4) . . ?
C3A C1A Si1A 128.6(4) . . ?
C3A C1A N1A 105.2(4) . . ?
N1A C2A S1A 126.7(4) . . ?
N2A C2A S1A 127.4(4) . . ?
N2A C2A N1A 105.8(4) . . ?
N2A C3A P1A 121.3(4) . . ?
C1A C3A P1A 130.9(4) . . ?
C1A C3A N2A 107.8(4) . . ?
N1A C4A H4AA 108.5 . . ?
N1A C4A H4AB 108.5 . . ?
N1A C4A C5A 114.9(5) . . ?
H4AA C4A H4AB 107.5 . . ?
C5A C4A H4AA 108.5 . . ?
C5A C4A H4AB 108.5 . . ?
C4A C5A H5AA 108.9 . . ?
C4A C5A H5AB 108.9 . . ?
C4A C5A C6A 113.4(6) . . ?
H5AA C5A H5AB 107.7 . . ?
C6A C5A H5AA 108.9 . . ?
C6A C5A H5AB 108.9 . . ?
C5A C6A H6AA 108.8 . . ?
C5A C6A H6AB 108.8 . . ?
H6AA C6A H6AB 107.7 . . ?
C7A C6A C5A 113.7(8) . . ?
C7A C6A H6AA 108.8 . . ?
C7A C6A H6AB 108.8 . . ?
C6A C7A H7AA 109.5 . . ?
C6A C7A H7AB 109.5 . . ?
C6A C7A H7AC 109.5 . . ?
H7AA C7A H7AB 109.5 . . ?
H7AA C7A H7AC 109.5 . . ?
H7AB C7A H7AC 109.5 . . ?
N2A C8A H8AA 109.2 . . ?
N2A C8A H8AB 109.2 . . ?
N2A C8A C9A 112.2(4) . . ?
H8AA C8A H8AB 107.9 . . ?
C9A C8A H8AA 109.2 . . ?
C9A C8A H8AB 109.2 . . ?
C8A C9A H9AA 108.8 . . ?
C8A C9A H9AB 108.8 . . ?
C8A C9A C10A 113.8(5) . . ?
H9AA C9A H9AB 107.7 . . ?
C10A C9A H9AA 108.8 . . ?
C10A C9A H9AB 108.8 . . ?
C9A C10A H10A 109.0 . . ?
C9A C10A H10B 109.0 . . ?
H10A C10A H10B 107.8 . . ?
C11A C10A C9A 112.7(5) . . ?
C11A C10A H10A 109.0 . . ?
C11A C10A H10B 109.0 . . ?
C10A C11A H11A 109.5 . . ?
C10A C11A H11B 109.5 . . ?
C10A C11A H11C 109.5 . . ?
H11A C11A H11B 109.5 . . ?
H11A C11A H11C 109.5 . . ?
H11B C11A H11C 109.5 . . ?
N3A C12A Si1A 127.0(4) . . ?
C14A C12A Si1A 127.7(4) . . ?
C14A C12A N3A 105.2(5) . . ?
N3A C13A S2A 127.6(4) . . ?
N3A C13A N4A 105.2(5) . . ?
N4A C13A S2A 127.2(5) . . ?
N4A C14A P1A 120.0(4) . . ?
C12A C14A P1A 131.5(4) . . ?
C12A C14A N4A 108.4(4) . . ?
N3A C15A H15A 109.1 . . ?
N3A C15A H15B 109.1 . . ?
N3A C15A C16A 112.4(4) . . ?
H15A C15A H15B 107.8 . . ?
C16A C15A H15A 109.1 . . ?
C16A C15A H15B 109.1 . . ?
C15A C16A H16A 109.3 . . ?
C15A C16A H16B 109.3 . . ?
H16A C16A H16B 107.9 . . ?
C17A C16A C15A 111.7(5) . . ?
C17A C16A H16A 109.3 . . ?
C17A C16A H16B 109.3 . . ?
C16A C17A H17A 106.8 . . ?
C16A C17A H17B 106.8 . . ?
C16A C17A H17C 109.4 . . ?
C16A C17A H17D 109.4 . . ?
H17A C17A H17B 106.7 . . ?
H17C C17A H17D 108.0 . . ?
C18A C17A C16A 122.0(8) . . ?
C18A C17A H17A 106.8 . . ?
C18A C17A H17B 106.8 . . ?
C18T C17A C16A 111.2(8) . . ?
C18T C17A H17C 109.4 . . ?
C18T C17A H17D 109.4 . . ?
C17A C18A H18A 109.5 . . ?
C17A C18A H18B 109.5 . . ?
C17A C18A H18C 109.5 . . ?
H18A C18A H18B 109.5 . . ?
H18A C18A H18C 109.5 . . ?
H18B C18A H18C 109.5 . . ?
C17A C18T H18D 109.5 . . ?
C17A C18T H18E 109.5 . . ?
C17A C18T H18F 109.5 . . ?
H18D C18T H18E 109.5 . . ?
H18D C18T H18F 109.5 . . ?
H18E C18T H18F 109.5 . . ?
N4A C19A H19A 107.9 . . ?
N4A C19A H19B 107.9 . . ?
N4A C19A H19C 109.3 . . ?
N4A C19A H19D 109.3 . . ?
N4A C19A C20A 117.5(6) . . ?
N4A C19A C20T 111.8(6) . . ?
H19A C19A H19B 107.2 . . ?
H19C C19A H19D 107.9 . . ?
C20A C19A H19A 107.9 . . ?
C20A C19A H19B 107.9 . . ?
C20T C19A H19C 109.3 . . ?
C20T C19A H19D 109.3 . . ?
C19A C20A H20A 111.5 . . ?
C19A C20A H20B 111.5 . . ?
C19A C20A C21A 101.4(8) . . ?
H20A C20A H20B 109.3 . . ?
C21A C20A H20A 111.5 . . ?
C21A C20A H20B 111.5 . . ?
C19A C20T H20C 106.3 . . ?
C19A C20T H20D 106.3 . . ?
C19A C20T C21T 124.2(11) . . ?
H20C C20T H20D 106.4 . . ?
C21T C20T H20C 106.3 . . ?
C21T C20T H20D 106.3 . . ?
C20A C21A H21A 108.3 . . ?
C20A C21A H21B 108.3 . . ?
H21A C21A H21B 107.4 . . ?
C22A C21A C20A 115.9(12) . . ?
C22A C21A H21A 108.3 . . ?
C22A C21A H21B 108.3 . . ?
C20T C21T H21C 103.3 . . ?
C20T C21T H21D 103.3 . . ?
C20T C21T C22T 135.4(17) . . ?
H21C C21T H21D 105.2 . . ?
C22T C21T H21C 103.3 . . ?
C22T C21T H21D 103.3 . . ?
C21A C22A H22A 109.5 . . ?
C21A C22A H22B 109.5 . . ?
C21A C22A H22C 109.5 . . ?
H22A C22A H22B 109.5 . . ?
H22A C22A H22C 109.5 . . ?
H22B C22A H22C 109.5 . . ?
C21T C22T H22D 109.5 . . ?
C21T C22T H22E 109.5 . . ?
C21T C22T H22F 109.5 . . ?
H22D C22T H22E 109.5 . . ?
H22D C22T H22F 109.5 . . ?
H22E C22T H22F 109.5 . . ?
N5A C23A H23A 108.6 . . ?
N5A C23A H23B 108.6 . . ?
N5A C23A C24A 114.7(6) . . ?
H23A C23A H23B 107.6 . . ?
C24A C23A H23A 108.6 . . ?
C24A C23A H23B 108.6 . . ?
C23A C24A H24A 109.5 . . ?
C23A C24A H24B 109.5 . . ?
C23A C24A H24C 109.5 . . ?
H24A C24A H24B 109.5 . . ?
H24A C24A H24C 109.5 . . ?
H24B C24A H24C 109.5 . . ?
N5A C25A H25A 109.2 . . ?
N5A C25A H25B 109.2 . . ?
N5A C25A C26A 112.2(6) . . ?
H25A C25A H25B 107.9 . . ?
C26A C25A H25A 109.2 . . ?
C26A C25A H25B 109.2 . . ?
C25A C26A H26A 109.5 . . ?
C25A C26A H26B 109.5 . . ?
C25A C26A H26C 109.5 . . ?
H26A C26A H26B 109.5 . . ?
H26A C26A H26C 109.5 . . ?
H26B C26A H26C 109.5 . . ?
N6A C27A H27A 108.5 . . ?
N6A C27A H27B 108.5 . . ?
N6A C27A C28A 115.3(5) . . ?
H27A C27A H27B 107.5 . . ?
C28A C27A H27A 108.5 . . ?
C28A C27A H27B 108.5 . . ?
C27A C28A H28A 109.5 . . ?
C27A C28A H28B 109.5 . . ?
C27A C28A H28C 109.5 . . ?
H28A C28A H28B 109.5 . . ?
H28A C28A H28C 109.5 . . ?
H28B C28A H28C 109.5 . . ?
N6A C29A H29A 108.6 . . ?
N6A C29A H29B 108.6 . . ?
N6A C29A C30A 114.6(6) . . ?
H29A C29A H29B 107.6 . . ?
C30A C29A H29A 108.6 . . ?
C30A C29A H29B 108.6 . . ?
C29A C30A H30A 109.5 . . ?
C29A C30A H30B 109.5 . . ?
C29A C30A H30C 109.5 . . ?
H30A C30A H30B 109.5 . . ?
H30A C30A H30C 109.5 . . ?
H30B C30A H30C 109.5 . . ?

loop_
_geom_bond_atom_site_label_1
_geom_bond_atom_site_label_2
_geom_bond_distance
_geom_bond_site_symmetry_2
_geom_bond_publ_flag
S1 C2 1.677(6) . ?
S2 C13 1.676(5) . ?
P P 2.270(3) 3_566 ?
P C3 1.827(5) . ?
P C14 1.823(5) . ?
Si N5 1.709(5) . ?
Si N6 1.716(4) . ?
Si C1 1.881(6) . ?
Si C12 1.881(5) . ?
N1 C1 1.410(7) . ?
N1 C2 1.356(8) . ?
N1 C4 1.483(7) . ?
N2 C2 1.357(7) . ?
N2 C3 1.393(7) . ?
N2 C8 1.461(8) . ?
N3 C12 1.392(6) . ?
N3 C13 1.376(6) . ?
N3 C15 1.446(7) . ?
N4 C13 1.380(7) . ?
N4 C14 1.396(6) . ?
N4 C19 1.465(6) . ?
N5 C23 1.464(7) . ?
N5 C25 1.472(7) . ?
N6 C27 1.460(8) . ?
N6 C29 1.472(7) . ?
C1 C3 1.353(7) . ?
C4 H4A 0.9900 . ?
C4 H4B 0.9900 . ?
C4 C5 1.523(10) . ?
C5 H5A 0.9900 . ?
C5 H5B 0.9900 . ?
C5 C6 1.550(8) . ?
C6 H6A 0.9900 . ?
C6 H6B 0.9900 . ?
C6 C7 1.483(9) . ?
C7 H7A 0.9800 . ?
C7 H7B 0.9800 . ?
C7 H7C 0.9800 . ?
C8 H8AC 0.9900 . ?
C8 H8AD 0.9900 . ?
C8 H8BE 0.9900 . ?
C8 H8BF 0.9900 . ?
C8 C9 1.489(8) . ?
C8 C9S 1.526(9) . ?
C9 H9A 0.9900 . ?
C9 H9B 0.9900 . ?
C9 C10 1.460(17) . ?
C9S H9SA 0.9900 . ?
C9S H9SB 0.9900 . ?
C9S C10S 1.5001(10) . ?
C10 H10C 0.9900 . ?
C10 H10D 0.9900 . ?
C10 C11 1.499(9) . ?
C10S H10E 0.9900 . ?
C10S H10F 0.9900 . ?
C10S C11S 1.5000(10) . ?
C11 H11D 0.9800 . ?
C11 H11E 0.9800 . ?
C11 H11F 0.9800 . ?
C11S H11G 0.9800 . ?
C11S H11H 0.9800 . ?
C11S H11I 0.9800 . ?
C12 C14 1.360(7) . ?
C15 H15C 0.9900 . ?
C15 H15D 0.9900 . ?
C15 C16 1.504(9) . ?
C16 H16C 0.9900 . ?
C16 H16D 0.9900 . ?
C16 C17 1.534(9) . ?
C17 H17E 0.9900 . ?
C17 H17F 0.9900 . ?
C17 C18 1.444(11) . ?
C18 H18G 0.9800 . ?
C18 H18H 0.9800 . ?
C18 H18I 0.9800 . ?
C19 H19E 0.9900 . ?
C19 H19F 0.9900 . ?
C19 C20 1.518(8) . ?
C20 H20E 0.9900 . ?
C20 H20F 0.9900 . ?
C20 C21 1.507(8) . ?
C21 H21E 0.9900 . ?
C21 H21F 0.9900 . ?
C21 C22 1.498(11) . ?
C22 H22G 0.9800 . ?
C22 H22H 0.9800 . ?
C22 H22I 0.9800 . ?
C23 H23C 0.9900 . ?
C23 H23D 0.9900 . ?
C23 C24 1.511(7) . ?
C24 H24D 0.9800 . ?
C24 H24E 0.9800 . ?
C24 H24F 0.9800 . ?
C25 H25C 0.9900 . ?
C25 H25D 0.9900 . ?
C25 C26 1.528(9) . ?
C26 H26D 0.9800 . ?
C26 H26E 0.9800 . ?
C26 H26F 0.9800 . ?
C27 H27C 0.9900 . ?
C27 H27D 0.9900 . ?
C27 C28 1.550(9) . ?
C28 H28D 0.9800 . ?
C28 H28E 0.9800 . ?
C28 H28F 0.9800 . ?
C29 H29C 0.9900 . ?
C29 H29D 0.9900 . ?
C29 C30 1.525(8) . ?
C30 H30D 0.9800 . ?
C30 H30E 0.9800 . ?
C30 H30F 0.9800 . ?
S1A C2A 1.677(5) . ?
S2A C13A 1.667(6) . ?
P1A P1A 2.270(3) 3_666 ?
P1A C3A 1.809(5) . ?
P1A C14A 1.825(5) . ?
Si1A N5A 1.716(4) . ?
Si1A N6A 1.698(5) . ?
Si1A C1A 1.869(5) . ?
Si1A C12A 1.883(6) . ?
N1A C1A 1.405(7) . ?
N1A C2A 1.371(6) . ?
N1A C4A 1.447(7) . ?
N2A C2A 1.355(7) . ?
N2A C3A 1.395(6) . ?
N2A C8A 1.470(6) . ?
N3A C12A 1.388(6) . ?
N3A C13A 1.360(7) . ?
N3A C15A 1.465(6) . ?
N4A C13A 1.371(6) . ?
N4A C14A 1.390(7) . ?
N4A C19A 1.461(7) . ?
N5A C23A 1.455(8) . ?
N5A C25A 1.488(7) . ?
N6A C27A 1.480(7) . ?
N6A C29A 1.477(6) . ?
C1A C3A 1.377(7) . ?
C4A H4AA 0.9900 . ?
C4A H4AB 0.9900 . ?
C4A C5A 1.511(9) . ?
C5A H5AA 0.9900 . ?
C5A H5AB 0.9900 . ?
C5A C6A 1.514(10) . ?
C6A H6AA 0.9900 . ?
C6A H6AB 0.9900 . ?
C6A C7A 1.503(13) . ?
C7A H7AA 0.9800 . ?
C7A H7AB 0.9800 . ?
C7A H7AC 0.9800 . ?
C8A H8AA 0.9900 . ?
C8A H8AB 0.9900 . ?
C8A C9A 1.509(8) . ?
C9A H9AA 0.9900 . ?
C9A H9AB 0.9900 . ?
C9A C10A 1.521(7) . ?
C10A H10A 0.9900 . ?
C10A H10B 0.9900 . ?
C10A C11A 1.512(9) . ?
C11A H11A 0.9800 . ?
C11A H11B 0.9800 . ?
C11A H11C 0.9800 . ?
C12A C14A 1.367(7) . ?
C15A H15A 0.9900 . ?
C15A H15B 0.9900 . ?
C15A C16A 1.543(8) . ?
C16A H16A 0.9900 . ?
C16A H16B 0.9900 . ?
C16A C17A 1.511(6) . ?
C17A H17A 0.9900 . ?
C17A H17B 0.9900 . ?
C17A H17C 0.9900 . ?
C17A H17D 0.9900 . ?
C17A C18A 1.502(7) . ?
C17A C18T 1.485(8) . ?
C18A H18A 0.9800 . ?
C18A H18B 0.9800 . ?
C18A H18C 0.9800 . ?
C18T H18D 0.9800 . ?
C18T H18E 0.9800 . ?
C18T H18F 0.9800 . ?
C19A H19A 0.9900 . ?
C19A H19B 0.9900 . ?
C19A H19C 0.9900 . ?
C19A H19D 0.9900 . ?
C19A C20A 1.508(7) . ?
C19A C20T 1.478(8) . ?
C20A H20A 0.9900 . ?
C20A H20B 0.9900 . ?
C20A C21A 1.524(9) . ?
C20T H20C 0.9900 . ?
C20T H20D 0.9900 . ?
C20T C21T 1.489(9) . ?
C21A H21A 0.9900 . ?
C21A H21B 0.9900 . ?
C21A C22A 1.501(9) . ?
C21T H21C 0.9900 . ?
C21T H21D 0.9900 . ?
C21T C22T 1.502(9) . ?
C22A H22A 0.9800 . ?
C22A H22B 0.9800 . ?
C22A H22C 0.9800 . ?
C22T H22D 0.9800 . ?
C22T H22E 0.9800 . ?
C22T H22F 0.9800 . ?
C23A H23A 0.9900 . ?
C23A H23B 0.9900 . ?
C23A C24A 1.508(9) . ?
C24A H24A 0.9800 . ?
C24A H24B 0.9800 . ?
C24A H24C 0.9800 . ?
C25A H25A 0.9900 . ?
C25A H25B 0.9900 . ?
C25A C26A 1.526(9) . ?
C26A H26A 0.9800 . ?
C26A H26B 0.9800 . ?
C26A H26C 0.9800 . ?
C27A H27A 0.9900 . ?
C27A H27B 0.9900 . ?
C27A C28A 1.504(8) . ?
C28A H28A 0.9800 . ?
C28A H28B 0.9800 . ?
C28A H28C 0.9800 . ?
C29A H29A 0.9900 . ?
C29A H29B 0.9900 . ?
C29A C30A 1.486(10) . ?
C30A H30A 0.9800 . ?
C30A H30B 0.9800 . ?
C30A H30C 0.9800 . ?

loop_
_geom_torsion_atom_site_label_1
_geom_torsion_atom_site_label_2
_geom_torsion_atom_site_label_3
_geom_torsion_atom_site_label_4
_geom_torsion
_geom_torsion_site_symmetry_1
_geom_torsion_site_symmetry_2
_geom_torsion_site_symmetry_3
_geom_torsion_site_symmetry_4
_geom_torsion_publ_flag
P P C3 N2 -92.6(4) 3_566 . . . ?
P P C3 C1 81.8(5) 3_566 . . . ?
P P C14 N4 97.5(4) 3_566 . . . ?
P P C14 C12 -81.3(5) 3_566 . . . ?
Si N5 C23 C24 -101.2(5) . . . . ?
Si N5 C25 C26 -134.6(5) . . . . ?
Si N6 C27 C28 -82.7(6) . . . . ?
Si N6 C29 C30 -125.4(5) . . . . ?
Si C1 C3 P 9.1(8) . . . . ?
Si C1 C3 N2 -176.0(4) . . . . ?
Si C12 C14 P -9.2(8) . . . . ?
Si C12 C14 N4 171.8(4) . . . . ?
N1 C1 C3 P -175.4(4) . . . . ?
N1 C1 C3 N2 -0.6(6) . . . . ?
N1 C4 C5 C6 173.4(7) . . . . ?
N2 C8 C9 C10 -175.7(8) . . . . ?
N2 C8 C9S C10S -64(2) . . . . ?
N3 C12 C14 P 179.6(4) . . . . ?
N3 C12 C14 N4 0.7(6) . . . . ?
N3 C15 C16 C17 167.5(6) . . . . ?
N4 C19 C20 C21 174.6(5) . . . . ?
N5 Si N6 C27 -174.2(4) . . . . ?
N5 Si N6 C29 25.9(5) . . . . ?
N5 Si C1 N1 71.4(5) . . . . ?
N5 Si C1 C3 -114.2(5) . . . . ?
N5 Si C12 N3 -68.8(5) . . . . ?
N5 Si C12 C14 121.6(5) . . . . ?
N6 Si N5 C23 -157.5(4) . . . . ?
N6 Si N5 C25 42.2(5) . . . . ?
N6 Si C1 N1 -53.4(5) . . . . ?
N6 Si C1 C3 121.1(5) . . . . ?
N6 Si C12 N3 54.5(5) . . . . ?
N6 Si C12 C14 -115.1(5) . . . . ?
C1 Si N5 C23 80.0(4) . . . . ?
C1 Si N5 C25 -80.3(5) . . . . ?
C1 Si N6 C27 -44.8(5) . . . . ?
C1 Si N6 C29 155.3(4) . . . . ?
C1 Si C12 N3 166.9(4) . . . . ?
C1 Si C12 C14 -2.7(5) . . . . ?
C1 N1 C2 S1 180.0(4) . . . . ?
C1 N1 C2 N2 0.0(6) . . . . ?
C1 N1 C4 C5 -98.3(8) . . . . ?
C2 N1 C1 Si 175.9(4) . . . . ?
C2 N1 C1 C3 0.4(6) . . . . ?
C2 N1 C4 C5 82.6(8) . . . . ?
C2 N2 C3 P 176.1(4) . . . . ?
C2 N2 C3 C1 0.7(6) . . . . ?
C2 N2 C8 C9 74.6(8) . . . . ?
C2 N2 C8 C9S 97.0(10) . . . . ?
C3 P C14 N4 -164.1(4) . . . . ?
C3 P C14 C12 17.0(6) . . . . ?
C3 N2 C2 S1 179.7(4) . . . . ?
C3 N2 C2 N1 -0.4(6) . . . . ?
C3 N2 C8 C9 -99.0(8) . . . . ?
C3 N2 C8 C9S -76.5(10) . . . . ?
C4 N1 C1 Si -3.3(8) . . . . ?
C4 N1 C1 C3 -178.8(5) . . . . ?
C4 N1 C2 S1 -0.9(9) . . . . ?
C4 N1 C2 N2 179.2(5) . . . . ?
C4 C5 C6 C7 67.5(14) . . . . ?
C8 N2 C2 S1 5.1(8) . . . . ?
C8 N2 C2 N1 -175.0(5) . . . . ?
C8 N2 C3 P -9.6(7) . . . . ?
C8 N2 C3 C1 174.9(5) . . . . ?
C8 C9 C10 C11 177.4(12) . . . . ?
C8 C9S C10S C11S -81(3) . . . . ?
C12 Si N5 C23 -32.3(5) . . . . ?
C12 Si N5 C25 167.5(4) . . . . ?
C12 Si N6 C27 63.8(5) . . . . ?
C12 Si N6 C29 -96.1(5) . . . . ?
C12 Si C1 N1 -171.8(5) . . . . ?
C12 Si C1 C3 2.7(5) . . . . ?
C12 N3 C13 S2 179.1(4) . . . . ?
C12 N3 C13 N4 0.7(6) . . . . ?
C12 N3 C15 C16 103.0(6) . . . . ?
C13 N3 C12 Si -172.3(4) . . . . ?
C13 N3 C12 C14 -0.9(6) . . . . ?
C13 N3 C15 C16 -80.5(6) . . . . ?
C13 N4 C14 P -179.3(4) . . . . ?
C13 N4 C14 C12 -0.3(6) . . . . ?
C13 N4 C19 C20 -83.7(6) . . . . ?
C14 P C3 N2 168.6(4) . . . . ?
C14 P C3 C1 -17.0(5) . . . . ?
C14 N4 C13 S2 -178.7(4) . . . . ?
C14 N4 C13 N3 -0.3(6) . . . . ?
C14 N4 C19 C20 94.6(6) . . . . ?
C15 N3 C12 Si 4.5(8) . . . . ?
C15 N3 C12 C14 176.0(5) . . . . ?
C15 N3 C13 S2 2.0(8) . . . . ?
C15 N3 C13 N4 -176.4(4) . . . . ?
C15 C16 C17 C18 67.1(9) . . . . ?
C19 N4 C13 S2 -0.1(7) . . . . ?
C19 N4 C13 N3 178.3(4) . . . . ?
C19 N4 C14 P 2.1(7) . . . . ?
C19 N4 C14 C12 -178.8(5) . . . . ?
C19 C20 C21 C22 -178.9(7) . . . . ?
C23 N5 C25 C26 64.0(6) . . . . ?
C25 N5 C23 C24 60.7(7) . . . . ?
C27 N6 C29 C30 74.0(6) . . . . ?
C29 N6 C27 C28 79.4(6) . . . . ?
P1A P1A C3A N2A 96.4(4) 3_666 . . . ?
P1A P1A C3A C1A -82.3(5) 3_666 . . . ?
P1A P1A C14A N4A -94.1(4) 3_666 . . . ?
P1A P1A C14A C12A 82.4(5) 3_666 . . . ?
Si1A N5A C23A C24A -81.1(6) . . . . ?
Si1A N5A C25A C26A -127.0(5) . . . . ?
Si1A N6A C27A C28A -101.9(5) . . . . ?
Si1A N6A C29A C30A -131.6(5) . . . . ?
Si1A C1A C3A P1A -7.5(8) . . . . ?
Si1A C1A C3A N2A 173.7(4) . . . . ?
Si1A C12A C14A P1A 6.7(7) . . . . ?
Si1A C12A C14A N4A -176.5(3) . . . . ?
N1A C1A C3A P1A 179.5(4) . . . . ?
N1A C1A C3A N2A 0.7(6) . . . . ?
N1A C4A C5A C6A -175.5(6) . . . . ?
N2A C8A C9A C10A 174.2(5) . . . . ?
N3A C12A C14A P1A -176.8(4) . . . . ?
N3A C12A C14A N4A 0.0(5) . . . . ?
N3A C15A C16A C17A -178.2(6) . . . . ?
N4A C19A C20A C21A -157.3(8) . . . . ?
N4A C19A C20T C21T 39.7(17) . . . . ?
N5A Si1A N6A C27A -159.7(4) . . . . ?
N5A Si1A N6A C29A 36.8(5) . . . . ?
N5A Si1A C1A N1A 54.6(5) . . . . ?
N5A Si1A C1A C3A -117.2(5) . . . . ?
N5A Si1A C12A N3A -51.8(5) . . . . ?
N5A Si1A C12A C14A 124.0(5) . . . . ?
N6A Si1A N5A C23A -173.2(4) . . . . ?
N6A Si1A N5A C25A 29.3(5) . . . . ?
N6A Si1A C1A N1A -69.7(5) . . . . ?
N6A Si1A C1A C3A 118.5(5) . . . . ?
N6A Si1A C12A N3A 72.7(5) . . . . ?
N6A Si1A C12A C14A -111.4(5) . . . . ?
C1A Si1A N5A C23A 63.8(5) . . . . ?
C1A Si1A N5A C25A -93.6(5) . . . . ?
C1A Si1A N6A C27A -33.5(5) . . . . ?
C1A Si1A N6A C29A 163.0(4) . . . . ?
C1A Si1A C12A N3A -170.6(4) . . . . ?
C1A Si1A C12A C14A 5.2(5) . . . . ?
C1A N1A C2A S1A 179.7(4) . . . . ?
C1A N1A C2A N2A -0.5(6) . . . . ?
C1A N1A C4A C5A 92.5(7) . . . . ?
C2A N1A C1A Si1A -173.4(4) . . . . ?
C2A N1A C1A C3A -0.1(6) . . . . ?
C2A N1A C4A C5A -89.2(6) . . . . ?
C2A N2A C3A P1A -180.0(4) . . . . ?
C2A N2A C3A C1A -1.0(6) . . . . ?
C2A N2A C8A C9A -85.4(6) . . . . ?
C3A P1A C14A N4A 167.5(4) . . . . ?
C3A P1A C14A C12A -16.0(5) . . . . ?
C3A N2A C2A S1A -179.3(4) . . . . ?
C3A N2A C2A N1A 0.9(6) . . . . ?
C3A N2A C8A C9A 87.9(6) . . . . ?
C4A N1A C1A Si1A 5.0(8) . . . . ?
C4A N1A C1A C3A 178.4(5) . . . . ?
C4A N1A C2A S1A 1.2(8) . . . . ?
C4A N1A C2A N2A -179.0(5) . . . . ?
C4A C5A C6A C7A 172.7(7) . . . . ?
C8A N2A C2A S1A -5.1(8) . . . . ?
C8A N2A C2A N1A 175.2(4) . . . . ?
C8A N2A C3A P1A 6.1(7) . . . . ?
C8A N2A C3A C1A -175.0(5) . . . . ?
C8A C9A C10A C11A 171.7(5) . . . . ?
C12A Si1A N5A C23A -44.7(5) . . . . ?
C12A Si1A N5A C25A 157.9(4) . . . . ?
C12A Si1A N6A C27A 78.4(5) . . . . ?
C12A Si1A N6A C29A -85.2(5) . . . . ?
C12A Si1A C1A N1A 166.8(4) . . . . ?
C12A Si1A C1A C3A -4.9(5) . . . . ?
C12A N3A C13A S2A -179.8(4) . . . . ?
C12A N3A C13A N4A -0.4(5) . . . . ?
C12A N3A C15A C16A -96.8(6) . . . . ?
C13A N3A C12A Si1A 176.8(4) . . . . ?
C13A N3A C12A C14A 0.2(5) . . . . ?
C13A N3A C15A C16A 82.2(7) . . . . ?
C13A N4A C14A P1A 177.0(3) . . . . ?
C13A N4A C14A C12A -0.3(5) . . . . ?
C13A N4A C19A C20A 98.1(10) . . . . ?
C13A N4A C19A C20T 72.8(9) . . . . ?
C14A P1A C3A N2A -165.0(4) . . . . ?
C14A P1A C3A C1A 16.3(5) . . . . ?
C14A N4A C13A S2A 179.8(4) . . . . ?
C14A N4A C13A N3A 0.4(5) . . . . ?
C14A N4A C19A C20A -76.4(10) . . . . ?
C14A N4A C19A C20T -101.8(8) . . . . ?
C15A N3A C12A Si1A -4.1(7) . . . . ?
C15A N3A C12A C14A 179.3(5) . . . . ?
C15A N3A C13A S2A 1.0(7) . . . . ?
C15A N3A C13A N4A -179.5(4) . . . . ?
C15A C16A C17A C18A -68.1(13) . . . . ?
C15A C16A C17A C18T -175.3(8) . . . . ?
C19A N4A C13A S2A 4.4(7) . . . . ?
C19A N4A C13A N3A -175.1(4) . . . . ?
C19A N4A C14A P1A -7.9(7) . . . . ?
C19A N4A C14A C12A 174.9(5) . . . . ?
C19A C20A C21A C22A 150.6(12) . . . . ?
C19A C20T C21T C22T 158(2) . . . . ?
C23A N5A C25A C26A 74.8(7) . . . . ?
C25A N5A C23A C24A 78.3(6) . . . . ?
C27A N6A C29A C30A 63.5(7) . . . . ?
C29A N6A C27A C28A 63.5(7) . . . . ?

loop_
_smtbx_masks_void_nr
_smtbx_masks_void_average_x
_smtbx_masks_void_average_y
_smtbx_masks_void_average_z
_smtbx_masks_void_volume
_smtbx_masks_void_count_electrons
_smtbx_masks_void_content
1 0.236 0.750 -0.038 638.3 92.1 '2 C4H10O'
2 0.764 0.250 -0.950 638.3 92.2 '2 C4H10O'
